data_4080613
loop_
_publ_author_name
'Adams, Richard D.'
'Chen, Mingwei'
'Elpitiya, Gaya'
'Yang, Xinzheng'
'Zhang, Qiang'

_publ_section_title
;
 Semibridging Phenyl Ligands in Iridium--Copper and Iridium--Silver
 Cluster Compounds: Synthesis, Structures, and Bonding
;
_journal_issue 8
_journal_name_full Organometallics
_journal_page_first 2416
_journal_paper_doi 10.1021/om400133w
_journal_volume 32
_journal_year 2013
_chemical_formula_sum 'C19 H8 Cu Ir4 N O11'
_chemical_formula_weight 1258.60
_chemical_name_systematic
; 
 ? 
;
_space_group_IT_number 14
_symmetry_cell_setting monoclinic
_symmetry_space_group_name_Hall '-P 2yn'
_symmetry_space_group_name_H-M 'P 1 21/n 1'
_atom_sites_solution_hydrogens geom
_atom_sites_solution_primary direct
_atom_sites_solution_secondary difmap
_audit_creation_method SHELXL-97
_cell_angle_alpha 90.00
_cell_angle_beta 96.7770(10)
_cell_angle_gamma 90.00
_cell_formula_units_Z 8
_cell_length_a 9.5872(4)
_cell_length_b 18.1276(9)
_cell_length_c 30.2789(14)
_cell_measurement_reflns_used 7579
_cell_measurement_temperature 294(2)
_cell_measurement_theta_max 25.32
_cell_measurement_theta_min 2.17
_cell_volume 5225.5(4)
_computing_structure_refinement 'SHELXL-97 (Sheldrick, 1997)'
_computing_structure_solution 'SHELXS-97 (Sheldrick, 1990)'
_diffrn_ambient_temperature 294(2)
_diffrn_measured_fraction_theta_full 1.000
_diffrn_measured_fraction_theta_max 1.000
_diffrn_radiation_monochromator graphite
_diffrn_radiation_source 'fine-focus sealed tube'
_diffrn_radiation_type MoK\a
_diffrn_radiation_wavelength 0.71073
_diffrn_reflns_av_R_equivalents 0.0604
_diffrn_reflns_av_sigmaI/netI 0.0449
_diffrn_reflns_limit_h_max 11
_diffrn_reflns_limit_h_min -11
_diffrn_reflns_limit_k_max 21
_diffrn_reflns_limit_k_min -21
_diffrn_reflns_limit_l_max 36
_diffrn_reflns_limit_l_min -36
_diffrn_reflns_number 63516
_diffrn_reflns_theta_full 25.03
_diffrn_reflns_theta_max 25.03
_diffrn_reflns_theta_min 1.76
_diffrn_standards_decay_% <1
_exptl_absorpt_coefficient_mu 21.155
_exptl_absorpt_correction_T_max 1.000
_exptl_absorpt_correction_T_min 0.354944
_exptl_absorpt_correction_type multi-scan
_exptl_crystal_colour red
_exptl_crystal_density_diffrn 3.200
_exptl_crystal_density_method 'not measured'
_exptl_crystal_description plate
_exptl_crystal_F_000 4432
_exptl_crystal_size_max 0.30
_exptl_crystal_size_mid 0.10
_exptl_crystal_size_min 0.04
_refine_diff_density_max 1.683
_refine_diff_density_min -1.301
_refine_diff_density_rms 0.211
_refine_ls_extinction_method none
_refine_ls_goodness_of_fit_ref 1.022
_refine_ls_hydrogen_treatment constr
_refine_ls_matrix_type full
_refine_ls_number_parameters 651
_refine_ls_number_reflns 9246
_refine_ls_number_restraints 0
_refine_ls_restrained_S_all 1.022
_refine_ls_R_factor_all 0.0437
_refine_ls_R_factor_gt 0.0330
_refine_ls_shift/su_max 0.002
_refine_ls_shift/su_mean 0.000
_refine_ls_structure_factor_coef Fsqd
_refine_ls_weighting_details 'calc w=1/[\s^2^(Fo^2^)+(0.0458P)^2^+0.0000P] where P=(Fo^2^+2Fc^2^)/3'
_refine_ls_weighting_scheme calc
_refine_ls_wR_factor_gt 0.0823
_refine_ls_wR_factor_ref 0.0890
_reflns_number_gt 7582
_reflns_number_total 9246
_reflns_threshold_expression >2sigma(I)
_cod_data_source_file om400133w_si_002.cif
_cod_data_source_block compound2
_cod_depositor_comments
;
The following automatic conversions were performed:

'_symmetry_cell_setting' value 'Monoclinic' changed to 'monoclinic'
according to /home/saulius/struct/CIF-dictionaries/cif_core.dic
dictionary named 'cif_core.dic' version 2.4.2 from 2011-04-26.

Automatic conversion script
Id: cif_fix_values 1891 2012-01-12 08:04:46Z andrius 
;
_cod_original_sg_symbol_H-M P2(1)/n
_cod_database_code 4080613

loop_
_symmetry_equiv_pos_as_xyz
'x, y, z'
'-x+1/2, y+1/2, -z+1/2'
'-x, -y, -z'
'x-1/2, -y-1/2, z-1/2'

loop_
_atom_site_label
_atom_site_type_symbol
_atom_site_fract_x
_atom_site_fract_y
_atom_site_fract_z
_atom_site_U_iso_or_equiv
_atom_site_adp_type
_atom_site_occupancy
_atom_site_symmetry_multiplicity
_atom_site_calc_flag
_atom_site_refinement_flags
Ir1 Ir -0.14033(4) 0.36608(2) 0.094920(12) 0.05673(11) Uani 1 1 d .
Ir2 Ir 0.08541(4) 0.460113(19) 0.108922(11) 0.04938(10) Uani 1 1 d .
Ir3 Ir -0.18004(4) 0.500917(19) 0.131188(13) 0.05527(11) Uani 1 1 d .
Ir4 Ir -0.02511(4) 0.394946(19) 0.179988(12) 0.05553(11) Uani 1 1 d .
Ir5 Ir 0.93490(4) 0.98151(2) 0.168084(13) 0.06299(12) Uani 1 1 d .
Ir8 Ir 1.00207(4) 0.89838(2) 0.098237(12) 0.05827(11) Uani 1 1 d .
Ir6 Ir 0.74880(4) 0.875915(18) 0.132457(12) 0.05115(10) Uani 1 1 d .
Ir7 Ir 0.79771(5) 1.00453(2) 0.085118(14) 0.06572(12) Uani 1 1 d .
Cu1 Cu 0.06494(13) 0.54003(7) 0.18166(4) 0.0657(3) Uani 1 1 d .
Cu2 Cu 0.75963(15) 0.87065(7) 0.04470(4) 0.0714(3) Uani 1 1 d .
C1 C 0.0477(16) 0.6565(7) 0.2515(4) 0.099(4) Uani 1 1 d .
C2 C 0.022(3) 0.7177(9) 0.2815(5) 0.234(15) Uani 1 1 d .
H2A H 0.1000 0.7513 0.2836 0.351 Uiso 1 1 calc R
H2B H 0.0116 0.6985 0.3105 0.351 Uiso 1 1 calc R
H2C H -0.0622 0.7433 0.2700 0.351 Uiso 1 1 calc R
C3 C -0.0394(10) 0.5356(6) 0.0767(4) 0.068(3) Uani 1 1 d .
C4 C -0.2282(12) 0.4363(5) 0.1844(3) 0.070(3) Uani 1 1 d .
C5 C 0.1648(11) 0.3757(5) 0.1480(3) 0.060(2) Uani 1 1 d .
C6 C 0.6786(11) 0.8443(6) -0.0538(4) 0.072(3) Uani 1 1 d .
C7 C 0.6358(14) 0.8328(7) -0.0999(4) 0.102(4) Uani 1 1 d .
H7A H 0.6548 0.8763 -0.1162 0.152 Uiso 1 1 calc R
H7B H 0.5369 0.8224 -0.1043 0.152 Uiso 1 1 calc R
H7C H 0.6866 0.7919 -0.1102 0.152 Uiso 1 1 calc R
C8 C 0.9237(10) 0.8125(5) 0.1411(3) 0.063(2) Uani 1 1 d .
C9 C 1.0083(13) 1.0026(6) 0.0683(4) 0.082(3) Uani 1 1 d .
C10 C 0.6171(12) 0.9610(5) 0.1201(4) 0.071(3) Uani 1 1 d .
C11 C -0.0311(13) 0.2812(7) 0.0871(3) 0.077(3) Uani 1 1 d .
C12 C -0.1817(13) 0.3950(6) 0.0336(4) 0.083(3) Uani 1 1 d .
C13 C -0.3161(13) 0.3283(5) 0.1089(4) 0.079(3) Uani 1 1 d .
C14 C 0.2300(10) 0.5406(5) 0.1383(3) 0.056(2) Uani 1 1 d .
C15 C 0.3366(10) 0.5222(6) 0.1709(3) 0.068(3) Uani 1 1 d .
H15 H 0.3467 0.4733 0.1798 0.082 Uiso 1 1 calc R
C16 C 0.4309(12) 0.5749(7) 0.1910(4) 0.092(4) Uani 1 1 d .
H16 H 0.5003 0.5607 0.2135 0.111 Uiso 1 1 calc R
C17 C 0.4216(14) 0.6463(7) 0.1779(5) 0.102(4) Uani 1 1 d .
H17 H 0.4827 0.6815 0.1917 0.123 Uiso 1 1 calc R
C18 C 0.3199(15) 0.6662(6) 0.1438(5) 0.103(4) Uani 1 1 d .
H18 H 0.3142 0.7147 0.1339 0.124 Uiso 1 1 calc R
C19 C 0.2273(12) 0.6146(6) 0.1247(4) 0.076(3) Uani 1 1 d .
H19 H 0.1600 0.6293 0.1017 0.092 Uiso 1 1 calc R
C21 C 0.2015(11) 0.4408(6) 0.0654(3) 0.070(3) Uani 1 1 d .
C31 C -0.2024(10) 0.5929(5) 0.1590(4) 0.066(3) Uani 1 1 d .
C32 C -0.3526(13) 0.5079(6) 0.0944(4) 0.079(3) Uani 1 1 d .
C41 C 0.0592(12) 0.4265(6) 0.2361(4) 0.073(3) Uani 1 1 d .
C42 C -0.0506(13) 0.2957(6) 0.1945(3) 0.076(3) Uani 1 1 d .
C51 C 1.0240(11) 0.9191(6) 0.2142(4) 0.070(3) Uani 1 1 d .
C52 C 1.0780(15) 1.0566(7) 0.1672(4) 0.097(4) Uani 1 1 d .
C53 C 0.8008(15) 1.0264(7) 0.2001(4) 0.088(4) Uani 1 1 d .
C54 C 0.6383(9) 0.8020(5) 0.0864(3) 0.056(2) Uani 1 1 d .
C55 C 0.6997(12) 0.7364(5) 0.0729(3) 0.068(3) Uani 1 1 d .
H55 H 0.7904 0.7244 0.0851 0.082 Uiso 1 1 calc R
C56 C 0.6294(15) 0.6896(6) 0.0422(4) 0.088(4) Uani 1 1 d .
H56 H 0.6710 0.6452 0.0356 0.106 Uiso 1 1 calc R
C57 C 0.5010(16) 0.7069(8) 0.0213(4) 0.101(4) Uani 1 1 d .
H57 H 0.4576 0.6769 -0.0012 0.122 Uiso 1 1 calc R
C58 C 0.4350(13) 0.7707(8) 0.0343(4) 0.098(4) Uani 1 1 d .
H58 H 0.3439 0.7818 0.0220 0.118 Uiso 1 1 calc R
C59 C 0.5060(11) 0.8175(6) 0.0656(3) 0.073(3) Uani 1 1 d .
H59 H 0.4624 0.8609 0.0729 0.088 Uiso 1 1 calc R
C82 C 1.1862(12) 0.8862(6) 0.1254(3) 0.068(3) Uani 1 1 d .
C81 C 1.0307(12) 0.8398(8) 0.0475(4) 0.089(3) Uani 1 1 d .
C61 C 0.6657(12) 0.8352(5) 0.1789(3) 0.072(3) Uani 1 1 d .
C72 C 0.7685(14) 1.1015(6) 0.1020(5) 0.097(4) Uani 1 1 d .
C71 C 0.7099(12) 1.0165(7) 0.0277(5) 0.086(3) Uani 1 1 d .
N1 N 0.0642(10) 0.6107(5) 0.2283(3) 0.080(3) Uani 1 1 d .
N2 N 0.7143(10) 0.8533(5) -0.0173(3) 0.079(3) Uani 1 1 d .
O3 O -0.0663(8) 0.5763(5) 0.0477(3) 0.095(3) Uani 1 1 d .
O4 O -0.3226(9) 0.4263(5) 0.2050(3) 0.095(3) Uani 1 1 d .
O5 O 0.2552(8) 0.3334(4) 0.1537(2) 0.0757(19) Uani 1 1 d .
O8 O 0.9794(8) 0.7618(4) 0.1598(3) 0.084(2) Uani 1 1 d .
O9 O 1.0800(10) 1.0405(5) 0.0518(4) 0.126(4) Uani 1 1 d .
O10 O 0.5118(9) 0.9894(4) 0.1250(3) 0.099(3) Uani 1 1 d .
O11 O 0.0331(10) 0.2290(5) 0.0828(3) 0.115(3) Uani 1 1 d .
O12 O -0.2047(11) 0.4120(6) -0.0025(3) 0.122(4) Uani 1 1 d .
O13 O -0.4200(10) 0.3068(5) 0.1174(4) 0.131(4) Uani 1 1 d .
O21 O 0.2770(9) 0.4268(5) 0.0405(3) 0.100(3) Uani 1 1 d .
O31 O -0.2306(8) 0.6461(4) 0.1757(3) 0.087(2) Uani 1 1 d .
O32 O -0.4552(9) 0.5105(5) 0.0734(4) 0.118(3) Uani 1 1 d .
O41 O 0.1040(11) 0.4420(5) 0.2716(3) 0.111(3) Uani 1 1 d .
O42 O -0.0616(13) 0.2355(4) 0.2035(3) 0.122(4) Uani 1 1 d .
O51 O 1.0752(11) 0.8834(5) 0.2412(3) 0.108(3) Uani 1 1 d .
O52 O 1.1590(11) 1.1003(6) 0.1702(4) 0.137(4) Uani 1 1 d .
O53 O 0.7180(10) 1.0563(6) 0.2185(3) 0.123(3) Uani 1 1 d .
O82 O 1.2954(8) 0.8755(5) 0.1436(3) 0.097(3) Uani 1 1 d .
O81 O 1.0606(11) 0.8048(7) 0.0199(3) 0.142(4) Uani 1 1 d .
O61 O 0.6144(10) 0.8104(4) 0.2069(3) 0.101(3) Uani 1 1 d .
O72 O 0.7450(12) 1.1600(5) 0.1131(4) 0.148(4) Uani 1 1 d .
O71 O 0.6522(12) 1.0293(6) -0.0078(3) 0.136(4) Uani 1 1 d .

loop_
_atom_site_aniso_label
_atom_site_aniso_U_11
_atom_site_aniso_U_22
_atom_site_aniso_U_33
_atom_site_aniso_U_23
_atom_site_aniso_U_13
_atom_site_aniso_U_12
Ir1 0.0576(2) 0.0557(2) 0.0579(2) -0.00143(16) 0.01104(18) -0.01158(17)
Ir2 0.0466(2) 0.0552(2) 0.04669(19) 0.00453(15) 0.00690(15) -0.00490(15)
Ir3 0.0471(2) 0.0517(2) 0.0671(2) 0.00525(16) 0.00724(17) -0.00223(16)
Ir4 0.0664(3) 0.0534(2) 0.0486(2) 0.00804(15) 0.01440(17) 0.00196(17)
Ir5 0.0671(3) 0.0550(2) 0.0700(2) -0.01171(18) 0.0213(2) -0.01424(18)
Ir8 0.0525(2) 0.0645(2) 0.0606(2) -0.00428(17) 0.01843(18) -0.00413(17)
Ir6 0.0557(2) 0.04409(18) 0.0566(2) -0.00013(15) 0.01864(17) -0.00732(15)
Ir7 0.0693(3) 0.0504(2) 0.0807(3) 0.01264(18) 0.0224(2) -0.00301(18)
Cu1 0.0656(8) 0.0704(7) 0.0620(7) -0.0092(6) 0.0116(6) -0.0030(6)
Cu2 0.0763(9) 0.0835(8) 0.0565(7) 0.0016(6) 0.0169(6) -0.0082(7)
C1 0.144(13) 0.080(8) 0.065(7) -0.010(6) -0.012(7) -0.007(8)
C2 0.50(5) 0.100(12) 0.093(11) -0.042(10) -0.017(18) 0.058(19)
C3 0.053(6) 0.072(6) 0.076(7) 0.016(5) 0.000(5) -0.016(5)
C4 0.076(7) 0.063(6) 0.074(7) -0.004(5) 0.020(6) 0.000(5)
C5 0.066(7) 0.060(6) 0.055(5) 0.001(4) 0.008(5) 0.001(5)
C6 0.064(7) 0.080(7) 0.073(7) -0.010(6) 0.012(6) -0.016(6)
C7 0.113(11) 0.119(10) 0.070(8) -0.009(7) 0.000(7) -0.008(9)
C8 0.059(6) 0.062(6) 0.067(6) -0.012(5) 0.010(5) -0.006(5)
C9 0.086(9) 0.084(8) 0.083(8) 0.008(6) 0.033(7) -0.010(6)
C10 0.074(8) 0.051(5) 0.090(8) -0.002(5) 0.023(6) -0.004(5)
C11 0.074(8) 0.086(8) 0.070(7) -0.019(6) 0.014(6) -0.013(6)
C12 0.088(9) 0.084(8) 0.078(8) -0.006(6) 0.010(7) -0.032(6)
C13 0.079(8) 0.051(6) 0.110(9) -0.007(6) 0.025(7) -0.014(5)
C14 0.048(5) 0.058(5) 0.065(6) 0.001(4) 0.015(4) 0.005(4)
C15 0.053(6) 0.065(6) 0.083(7) 0.005(5) -0.002(5) 0.002(5)
C16 0.069(8) 0.100(9) 0.100(9) -0.006(7) -0.020(7) 0.000(7)
C17 0.077(9) 0.081(8) 0.148(13) -0.013(8) 0.008(9) -0.025(7)
C18 0.096(10) 0.056(6) 0.152(12) 0.014(8) -0.008(9) -0.011(7)
C19 0.068(7) 0.070(7) 0.086(8) 0.012(6) -0.011(6) -0.004(6)
C21 0.066(7) 0.082(7) 0.063(6) 0.004(5) 0.016(5) -0.008(6)
C31 0.050(6) 0.056(6) 0.088(7) 0.000(5) -0.003(5) -0.004(5)
C32 0.063(7) 0.073(7) 0.100(9) 0.004(6) 0.001(7) -0.014(6)
C41 0.091(8) 0.069(6) 0.059(6) 0.010(5) 0.012(6) 0.013(6)
C42 0.102(9) 0.067(6) 0.061(6) 0.005(5) 0.021(6) -0.001(6)
C51 0.055(6) 0.080(7) 0.077(7) -0.013(6) 0.010(5) -0.016(5)
C52 0.110(11) 0.081(8) 0.102(9) -0.002(7) 0.024(8) -0.036(8)
C53 0.099(10) 0.083(8) 0.085(8) -0.022(6) 0.026(7) -0.011(7)
C54 0.047(5) 0.061(5) 0.062(5) 0.008(4) 0.015(4) -0.006(4)
C55 0.081(8) 0.063(6) 0.059(6) 0.000(5) -0.001(5) -0.002(5)
C56 0.112(11) 0.061(7) 0.089(8) -0.019(6) 0.000(8) -0.010(7)
C57 0.099(11) 0.128(11) 0.077(8) -0.029(8) 0.014(8) -0.051(9)
C58 0.055(7) 0.144(12) 0.094(9) -0.015(9) 0.004(6) -0.010(8)
C59 0.063(7) 0.085(7) 0.075(7) -0.012(6) 0.019(6) -0.008(6)
C82 0.062(7) 0.078(7) 0.066(6) -0.013(5) 0.018(5) -0.014(6)
C81 0.064(7) 0.123(10) 0.079(8) -0.019(7) 0.011(6) 0.012(7)
C61 0.109(9) 0.051(5) 0.063(6) -0.009(5) 0.041(6) -0.019(6)
C72 0.081(9) 0.059(7) 0.154(12) 0.009(7) 0.028(8) -0.013(6)
C71 0.058(7) 0.088(8) 0.115(10) 0.011(7) 0.021(7) 0.004(6)
N1 0.088(7) 0.078(6) 0.072(6) -0.020(5) 0.006(5) -0.012(5)
N2 0.073(6) 0.101(7) 0.064(6) 0.008(5) 0.018(5) -0.018(5)
O3 0.074(5) 0.108(6) 0.102(6) 0.056(5) 0.008(4) 0.006(5)
O4 0.084(6) 0.114(6) 0.096(6) 0.022(5) 0.044(5) 0.007(5)
O5 0.064(4) 0.077(4) 0.085(5) 0.011(4) 0.007(4) 0.019(4)
O8 0.062(5) 0.076(5) 0.113(6) 0.023(5) 0.003(4) 0.000(4)
O9 0.107(7) 0.111(7) 0.171(9) 0.051(6) 0.068(7) -0.021(6)
O10 0.081(6) 0.072(5) 0.154(8) 0.020(5) 0.059(6) 0.012(4)
O11 0.104(7) 0.105(7) 0.134(8) -0.038(6) 0.012(6) 0.025(6)
O12 0.132(8) 0.165(9) 0.061(5) 0.020(6) -0.012(5) -0.046(7)
O13 0.091(7) 0.104(7) 0.212(11) -0.012(7) 0.073(7) -0.034(6)
O21 0.082(6) 0.148(8) 0.075(5) -0.027(5) 0.029(5) -0.011(5)
O31 0.068(5) 0.060(4) 0.133(7) -0.013(5) 0.013(5) 0.004(4)
O32 0.055(5) 0.120(7) 0.169(9) 0.004(6) -0.024(6) -0.009(5)
O41 0.146(9) 0.122(7) 0.059(5) 0.012(5) -0.012(5) -0.012(6)
O42 0.211(12) 0.063(5) 0.097(6) 0.019(5) 0.042(7) -0.006(6)
O51 0.120(8) 0.125(8) 0.074(6) 0.009(5) -0.004(5) 0.002(6)
O52 0.122(9) 0.118(7) 0.173(10) -0.022(7) 0.025(7) -0.076(7)
O53 0.103(7) 0.139(8) 0.134(8) -0.041(6) 0.041(6) 0.026(6)
O82 0.051(5) 0.142(8) 0.098(6) -0.026(5) -0.001(4) -0.006(5)
O81 0.108(8) 0.215(12) 0.104(7) -0.071(7) 0.014(6) 0.036(8)
O61 0.146(8) 0.084(5) 0.083(5) -0.007(4) 0.061(5) -0.032(5)
O72 0.146(10) 0.052(5) 0.245(13) -0.019(7) 0.024(9) 0.003(6)
O71 0.151(10) 0.149(9) 0.102(8) 0.040(7) -0.011(7) 0.037(8)

loop_
_atom_type_symbol
_atom_type_description
_atom_type_scat_dispersion_real
_atom_type_scat_dispersion_imag
_atom_type_scat_source
C C 0.0033 0.0016 'International Tables Vol C Tables 4.2.6.8 and 6.1.1.4'
H H 0.0000 0.0000 'International Tables Vol C Tables 4.2.6.8 and 6.1.1.4'
O O 0.0106 0.0060 'International Tables Vol C Tables 4.2.6.8 and 6.1.1.4'
Cu Cu 0.3201 1.2651 'International Tables Vol C Tables 4.2.6.8 and 6.1.1.4'
Ir Ir -1.4442 7.9887 'International Tables Vol C Tables 4.2.6.8 and 6.1.1.4'
N N 0.0061 0.0033 'International Tables Vol C Tables 4.2.6.8 and 6.1.1.4'

loop_
_geom_angle_atom_site_label_1
_geom_angle_atom_site_label_2
_geom_angle_atom_site_label_3
_geom_angle
C11 Ir1 C13 104.6(4)
C11 Ir1 C12 98.9(5)
C13 Ir1 C12 103.0(5)
C11 Ir1 Ir3 152.3(3)
C13 Ir1 Ir3 93.6(3)
C12 Ir1 Ir3 97.0(3)
C11 Ir1 Ir4 96.0(3)
C13 Ir1 Ir4 97.4(4)
C12 Ir1 Ir4 150.7(3)
Ir3 Ir1 Ir4 60.537(13)
C11 Ir1 Ir2 95.0(3)
C13 Ir1 Ir2 152.4(3)
C12 Ir1 Ir2 92.8(3)
Ir3 Ir1 Ir2 61.728(13)
Ir4 Ir1 Ir2 60.797(13)
C21 Ir2 C3 99.1(4)
C21 Ir2 C5 93.3(4)
C3 Ir2 C5 164.9(4)
C21 Ir2 C14 90.6(4)
C3 Ir2 C14 93.3(4)
C5 Ir2 C14 95.2(4)
C21 Ir2 Cu1 143.0(3)
C3 Ir2 Cu1 86.1(3)
C5 Ir2 Cu1 89.2(3)
C14 Ir2 Cu1 52.4(2)
C21 Ir2 Ir1 107.5(3)
C3 Ir2 Ir1 86.2(3)
C5 Ir2 Ir1 81.8(3)
C14 Ir2 Ir1 161.7(2)
Cu1 Ir2 Ir1 109.36(3)
C21 Ir2 Ir4 141.9(3)
C3 Ir2 Ir4 114.2(3)
C5 Ir2 Ir4 51.4(3)
C14 Ir2 Ir4 104.8(2)
Cu1 Ir2 Ir4 61.16(3)
Ir1 Ir2 Ir4 59.290(13)
C21 Ir2 Ir3 149.0(3)
C3 Ir2 Ir3 55.1(3)
C5 Ir2 Ir3 110.3(3)
C14 Ir2 Ir3 106.4(2)
Cu1 Ir2 Ir3 60.05(3)
Ir1 Ir2 Ir3 58.725(13)
Ir4 Ir2 Ir3 59.045(13)
C32 Ir3 C31 93.7(5)
C32 Ir3 C4 103.6(5)
C31 Ir3 C4 96.0(4)
C32 Ir3 C3 96.0(4)
C31 Ir3 C3 100.5(4)
C4 Ir3 C3 153.4(4)
C32 Ir3 Ir1 88.7(4)
C31 Ir3 Ir1 177.2(3)
C4 Ir3 Ir1 82.1(3)
C3 Ir3 Ir1 80.6(3)
C32 Ir3 Cu1 161.1(3)
C31 Ir3 Cu1 70.0(3)
C4 Ir3 Cu1 88.2(3)
C3 Ir3 Cu1 78.2(2)
Ir1 Ir3 Cu1 107.79(3)
C32 Ir3 Ir4 138.1(3)
C31 Ir3 Ir4 117.4(3)
C4 Ir3 Ir4 49.3(3)
C3 Ir3 Ir4 104.3(3)
Ir1 Ir3 Ir4 59.840(13)
Cu1 Ir3 Ir4 60.53(3)
C32 Ir3 Ir2 129.3(4)
C31 Ir3 Ir2 119.5(3)
C4 Ir3 Ir2 109.1(3)
C3 Ir3 Ir2 44.5(3)
Ir1 Ir3 Ir2 59.547(13)
Cu1 Ir3 Ir2 57.35(3)
Ir4 Ir3 Ir2 59.839(12)
C42 Ir4 C41 97.7(4)
C42 Ir4 C4 100.3(5)
C41 Ir4 C4 97.8(4)
C42 Ir4 C5 95.1(4)
C41 Ir4 C5 99.0(4)
C4 Ir4 C5 155.4(4)
C42 Ir4 Ir1 89.3(3)
C41 Ir4 Ir1 173.0(3)
C4 Ir4 Ir1 81.6(3)
C5 Ir4 Ir1 79.5(3)
C42 Ir4 Ir3 136.0(4)
C41 Ir4 Ir3 114.8(3)
C4 Ir4 Ir3 48.8(3)
C5 Ir4 Ir3 107.4(3)
Ir1 Ir4 Ir3 59.623(14)
C42 Ir4 Cu1 163.1(4)
C41 Ir4 Cu1 66.1(3)
C4 Ir4 Cu1 87.1(3)
C5 Ir4 Cu1 83.4(2)
Ir1 Ir4 Cu1 106.86(3)
Ir3 Ir4 Cu1 59.56(3)
C42 Ir4 Ir2 131.5(3)
C41 Ir4 Ir2 114.1(3)
C4 Ir4 Ir2 109.8(3)
C5 Ir4 Ir2 46.4(3)
Ir1 Ir4 Ir2 59.912(13)
Ir3 Ir4 Ir2 61.116(13)
Cu1 Ir4 Ir2 57.46(3)
C53 Ir5 C51 98.8(5)
C53 Ir5 C52 103.4(5)
C51 Ir5 C52 99.8(5)
C53 Ir5 Ir7 97.1(4)
C51 Ir5 Ir7 152.4(3)
C52 Ir5 Ir7 98.3(4)
C53 Ir5 Ir8 150.8(4)
C51 Ir5 Ir8 96.5(3)
C52 Ir5 Ir8 98.3(4)
Ir7 Ir5 Ir8 60.258(14)
C53 Ir5 Ir6 93.0(4)
C51 Ir5 Ir6 95.0(3)
C52 Ir5 Ir6 155.9(4)
Ir7 Ir5 Ir6 61.633(14)
Ir8 Ir5 Ir6 60.921(13)
C82 Ir8 C81 94.0(5)
C82 Ir8 C9 102.8(5)
C81 Ir8 C9 98.0(5)
C82 Ir8 C8 91.6(4)
C81 Ir8 C8 99.9(5)
C9 Ir8 C8 156.1(4)
C82 Ir8 Cu2 159.4(3)
C81 Ir8 Cu2 67.2(3)
C9 Ir8 Cu2 88.6(4)
C8 Ir8 Cu2 83.9(3)
C82 Ir8 Ir5 91.2(3)
C81 Ir8 Ir5 174.6(3)
C9 Ir8 Ir5 81.9(3)
C8 Ir8 Ir5 78.8(2)
Cu2 Ir8 Ir5 107.47(3)
C82 Ir8 Ir7 140.2(3)
C81 Ir8 Ir7 116.2(4)
C9 Ir8 Ir7 50.4(3)
C8 Ir8 Ir7 107.0(3)
Cu2 Ir8 Ir7 59.83(3)
Ir5 Ir8 Ir7 59.723(15)
C82 Ir8 Ir6 129.7(3)
C81 Ir8 Ir6 115.6(4)
C9 Ir8 Ir6 111.3(3)
C8 Ir8 Ir6 46.1(3)
Cu2 Ir8 Ir6 58.15(3)
Ir5 Ir8 Ir6 59.788(13)
Ir7 Ir8 Ir6 61.063(13)
C61 Ir6 C10 97.5(5)
C61 Ir6 C8 95.7(5)
C10 Ir6 C8 163.1(4)
C61 Ir6 C54 91.2(4)
C10 Ir6 C54 96.2(4)
C8 Ir6 C54 93.9(4)
C61 Ir6 Cu2 144.3(3)
C10 Ir6 Cu2 86.5(3)
C8 Ir6 Cu2 88.9(3)
C54 Ir6 Cu2 53.1(2)
C61 Ir6 Ir5 107.3(3)
C10 Ir6 Ir5 84.4(3)
C8 Ir6 Ir5 81.7(3)
C54 Ir6 Ir5 161.3(2)
Cu2 Ir6 Ir5 108.39(3)
C61 Ir6 Ir8 144.6(4)
C10 Ir6 Ir8 112.1(3)
C8 Ir6 Ir8 52.1(3)
C54 Ir6 Ir8 103.8(2)
Cu2 Ir6 Ir8 59.78(3)
Ir5 Ir6 Ir8 59.290(13)
C61 Ir6 Ir7 146.4(3)
C10 Ir6 Ir7 53.4(3)
C8 Ir6 Ir7 110.6(3)
C54 Ir6 Ir7 106.8(2)
Cu2 Ir6 Ir7 59.56(3)
Ir5 Ir6 Ir7 58.794(14)
Ir8 Ir6 Ir7 58.789(13)
C71 Ir7 C72 94.6(6)
C71 Ir7 C9 96.7(5)
C72 Ir7 C9 104.9(5)
C71 Ir7 C10 101.0(5)
C72 Ir7 C10 93.0(5)
C9 Ir7 C10 153.7(4)
C71 Ir7 Cu2 70.2(4)
C72 Ir7 Cu2 161.6(4)
C9 Ir7 Cu2 87.7(3)
C10 Ir7 Cu2 80.3(3)
C71 Ir7 Ir5 177.1(4)
C72 Ir7 Ir5 87.9(5)
C9 Ir7 Ir5 81.4(3)
C10 Ir7 Ir5 80.2(3)
Cu2 Ir7 Ir5 107.58(3)
C71 Ir7 Ir8 117.1(4)
C72 Ir7 Ir8 138.7(4)
C9 Ir7 Ir8 49.1(3)
C10 Ir7 Ir8 105.0(3)
Cu2 Ir7 Ir8 59.68(3)
Ir5 Ir7 Ir8 60.020(14)
C71 Ir7 Ir6 119.5(4)
C72 Ir7 Ir6 127.3(4)
C9 Ir7 Ir6 109.1(3)
C10 Ir7 Ir6 44.9(3)
Cu2 Ir7 Ir6 57.81(3)
Ir5 Ir7 Ir6 59.573(13)
Ir8 Ir7 Ir6 60.148(13)
N1 Cu1 C14 120.7(4)
N1 Cu1 Ir2 170.0(3)
C14 Cu1 Ir2 51.1(2)
N1 Cu1 Ir3 120.6(3)
C14 Cu1 Ir3 107.6(3)
Ir2 Cu1 Ir3 62.60(3)
N1 Cu1 Ir4 128.6(3)
C14 Cu1 Ir4 104.0(2)
Ir2 Cu1 Ir4 61.38(3)
Ir3 Cu1 Ir4 59.91(3)
N2 Cu2 C54 113.5(4)
N2 Cu2 Ir6 162.9(3)
C54 Cu2 Ir6 50.6(2)
N2 Cu2 Ir8 134.3(3)
C54 Cu2 Ir8 103.6(3)
Ir6 Cu2 Ir8 62.07(3)
N2 Cu2 Ir7 126.4(3)
C54 Cu2 Ir7 107.3(2)
Ir6 Cu2 Ir7 62.64(3)
Ir8 Cu2 Ir7 60.50(3)
N1 C1 C2 178.4(18)
C1 C2 H2A 109.5
C1 C2 H2B 109.5
H2A C2 H2B 109.5
C1 C2 H2C 109.5
H2A C2 H2C 109.5
H2B C2 H2C 109.5
O3 C3 Ir2 151.5(9)
O3 C3 Ir3 127.9(8)
Ir2 C3 Ir3 80.4(3)
O4 C4 Ir3 138.8(9)
O4 C4 Ir4 139.2(9)
Ir3 C4 Ir4 81.9(4)
O5 C5 Ir2 144.3(8)
O5 C5 Ir4 133.5(8)
Ir2 C5 Ir4 82.1(4)
N2 C6 C7 179.1(13)
C6 C7 H7A 109.5
C6 C7 H7B 109.5
H7A C7 H7B 109.5
C6 C7 H7C 109.5
H7A C7 H7C 109.5
H7B C7 H7C 109.5
O8 C8 Ir6 146.1(8)
O8 C8 Ir8 131.8(8)
Ir6 C8 Ir8 81.8(4)
O9 C9 Ir8 142.0(11)
O9 C9 Ir7 137.4(10)
Ir8 C9 Ir7 80.6(4)
O10 C10 Ir6 149.2(9)
O10 C10 Ir7 129.0(8)
Ir6 C10 Ir7 81.7(4)
O11 C11 Ir1 178.7(11)
O12 C12 Ir1 179.4(11)
O13 C13 Ir1 179.2(11)
C15 C14 C19 115.4(9)
C15 C14 Ir2 121.7(7)
C19 C14 Ir2 122.8(7)
C15 C14 Cu1 95.7(6)
C19 C14 Cu1 101.1(6)
Ir2 C14 Cu1 76.4(3)
C14 C15 C16 122.2(10)
C14 C15 H15 118.9
C16 C15 H15 118.9
C17 C16 C15 120.4(11)
C17 C16 H16 119.8
C15 C16 H16 119.8
C16 C17 C18 119.0(12)
C16 C17 H17 120.5
C18 C17 H17 120.5
C19 C18 C17 120.3(11)
C19 C18 H18 119.9
C17 C18 H18 119.9
C18 C19 C14 122.6(11)
C18 C19 H19 118.7
C14 C19 H19 118.7
O21 C21 Ir2 176.2(10)
O31 C31 Ir3 172.6(9)
O32 C32 Ir3 178.1(12)
O41 C41 Ir4 174.9(10)
O42 C42 Ir4 177.9(13)
O51 C51 Ir5 179.3(11)
O52 C52 Ir5 174.4(13)
O53 C53 Ir5 177.3(12)
C59 C54 C55 115.7(9)
C59 C54 Ir6 122.2(7)
C55 C54 Ir6 122.0(7)
C59 C54 Cu2 98.3(6)
C55 C54 Cu2 92.5(6)
Ir6 C54 Cu2 76.3(3)
C56 C55 C54 121.9(11)
C56 C55 H55 119.0
C54 C55 H55 119.0
C57 C56 C55 121.3(12)
C57 C56 H56 119.3
C55 C56 H56 119.3
C56 C57 C58 118.5(12)
C56 C57 H57 120.7
C58 C57 H57 120.7
C59 C58 C57 119.7(12)
C59 C58 H58 120.1
C57 C58 H58 120.1
C54 C59 C58 122.6(11)
C54 C59 H59 118.7
C58 C59 H59 118.7
O82 C82 Ir8 175.8(10)
O81 C81 Ir8 173.1(11)
O61 C61 Ir6 179.5(12)
O72 C72 Ir7 176.8(12)
O71 C71 Ir7 175.1(12)
C1 N1 Cu1 169.6(11)
C6 N2 Cu2 175.5(10)

loop_
_geom_bond_atom_site_label_1
_geom_bond_atom_site_label_2
_geom_bond_distance
Ir1 C11 1.892(13)
Ir1 C13 1.912(11)
Ir1 C12 1.926(13)
Ir1 Ir3 2.7247(5)
Ir1 Ir4 2.7307(5)
Ir1 Ir2 2.7482(5)
Ir2 C21 1.856(10)
Ir2 C3 1.994(11)
Ir2 C5 2.027(10)
Ir2 C14 2.133(9)
Ir2 Cu1 2.6628(12)
Ir2 Ir4 2.7725(5)
Ir2 Ir3 2.8077(5)
Ir3 C32 1.886(13)
Ir3 C31 1.891(11)
Ir3 C4 2.088(10)
Ir3 C3 2.336(10)
Ir3 Cu1 2.7400(13)
Ir3 Ir4 2.7499(5)
Ir4 C42 1.874(11)
Ir4 C41 1.882(12)
Ir4 C4 2.106(11)
Ir4 C5 2.189(10)
Ir4 Cu1 2.7667(13)
Ir5 C53 1.883(13)
Ir5 C51 1.918(13)
Ir5 C52 1.935(12)
Ir5 Ir7 2.7267(6)
Ir5 Ir8 2.7349(5)
Ir5 Ir6 2.7490(5)
Ir8 C82 1.871(12)
Ir8 C81 1.913(12)
Ir8 C9 2.100(11)
Ir8 C8 2.215(10)
Ir8 Cu2 2.7190(15)
Ir8 Ir7 2.7415(6)
Ir8 Ir6 2.7801(5)
Ir6 C61 1.849(9)
Ir6 C10 2.001(11)
Ir6 C8 2.024(11)
Ir6 C54 2.124(9)
Ir6 Cu2 2.6730(12)
Ir6 Ir7 2.8052(5)
Ir7 C71 1.853(15)
Ir7 C72 1.861(12)
Ir7 C9 2.140(12)
Ir7 C10 2.275(11)
Ir7 Cu2 2.7232(13)
Cu1 N1 1.907(9)
Cu1 C14 2.171(9)
Cu2 N2 1.903(10)
Cu2 C54 2.201(8)
C1 N1 1.111(13)
C1 C2 1.474(18)
C2 H2A 0.9600
C2 H2B 0.9600
C2 H2C 0.9600
C3 O3 1.154(11)
C4 O4 1.172(11)
C5 O5 1.154(11)
C6 N2 1.128(12)
C6 C7 1.423(15)
C7 H7A 0.9600
C7 H7B 0.9600
C7 H7C 0.9600
C8 O8 1.174(11)
C9 O9 1.128(12)
C10 O10 1.158(12)
C11 O11 1.145(13)
C12 O12 1.131(13)
C13 O13 1.128(12)
C14 C15 1.374(13)
C14 C19 1.405(13)
C15 C16 1.404(15)
C15 H15 0.9300
C16 C17 1.353(17)
C16 H16 0.9300
C17 C18 1.381(18)
C17 H17 0.9300
C18 C19 1.369(15)
C18 H18 0.9300
C19 H19 0.9300
C21 O21 1.132(11)
C31 O31 1.137(11)
C32 O32 1.108(13)
C41 O41 1.146(12)
C42 O42 1.133(11)
C51 O51 1.111(13)
C52 O52 1.105(13)
C53 O53 1.158(13)
C54 C59 1.376(14)
C54 C55 1.408(13)
C55 C56 1.376(14)
C55 H55 0.9300
C56 C57 1.352(18)
C56 H56 0.9300
C57 C58 1.397(18)
C57 H57 0.9300
C58 C59 1.389(15)
C58 H58 0.9300
C59 H59 0.9300
C82 O82 1.140(13)
C81 O81 1.115(13)
C61 O61 1.124(10)
C72 O72 1.143(14)
C71 O71 1.172(14)
